data_4035201
loop_
_publ_author_name
'Singha Roy, Soumya Jyoti'
'Mukherjee, Santanu'

_publ_section_title
;
 Catalytic Enantioselective C-C Bond-Forming Reactions of Deconjugated
 Butyrolactams: Michael Addition to \a,\b-Unsaturated Aldehydes and
 Ketones.
;
_journal_issue 19
_journal_name_full 'The Journal of organic chemistry'
_journal_page_first 12071
_journal_page_last 12085
_journal_paper_doi 10.1021/acs.joc.8b02051
_journal_volume 83
_journal_year 2018
_chemical_formula_moiety 'C25 H28 Cl N O6 S'
_chemical_formula_sum 'C25 H28 Cl N O6 S'
_chemical_formula_weight 505.99
_space_group_crystal_system monoclinic
_space_group_IT_number 14
_space_group_name_Hall '-P 2ybc'
_space_group_name_H-M_alt 'P 1 21/c 1'
_atom_sites_solution_hydrogens geom
_audit_creation_method SHELXL-2013
_cell_angle_alpha 90
_cell_angle_beta 95.179(3)
_cell_angle_gamma 90
_cell_formula_units_Z 4
_cell_length_a 11.3067(9)
_cell_length_b 9.6130(7)
_cell_length_c 23.3153(18)
_cell_measurement_reflns_used 74288
_cell_measurement_temperature 273(2)
_cell_measurement_theta_max 27.6
_cell_measurement_theta_min 3.2
_cell_volume 2523.8(3)
_computing_structure_refinement 'SHELXL-2013 (Sheldrick, 2013)'
_diffrn_ambient_temperature 273(2)
_diffrn_measured_fraction_theta_full 0.998
_diffrn_measured_fraction_theta_max 0.998
_diffrn_measurement_device_type 'Bruker APEX-II CCD'
_diffrn_radiation_type MoK\a
_diffrn_radiation_wavelength 0.71073
_diffrn_reflns_av_R_equivalents 0.0394
_diffrn_reflns_av_unetI/netI 0.0204
_diffrn_reflns_Laue_measured_fraction_full 0.998
_diffrn_reflns_Laue_measured_fraction_max 0.998
_diffrn_reflns_limit_h_max 14
_diffrn_reflns_limit_h_min -14
_diffrn_reflns_limit_k_max 12
_diffrn_reflns_limit_k_min -12
_diffrn_reflns_limit_l_max 30
_diffrn_reflns_limit_l_min -30
_diffrn_reflns_number 74288
_diffrn_reflns_point_group_measured_fraction_full 0.998
_diffrn_reflns_point_group_measured_fraction_max 0.998
_diffrn_reflns_theta_full 25.242
_diffrn_reflns_theta_max 27.551
_diffrn_reflns_theta_min 3.205
_exptl_absorpt_coefficient_mu 0.274
_exptl_absorpt_correction_T_max 0.968
_exptl_absorpt_correction_T_min 0.952
_exptl_absorpt_correction_type empirical
_exptl_absorpt_process_details SADABS
_exptl_crystal_colour Colourless
_exptl_crystal_density_diffrn 1.332
_exptl_crystal_description Block
_exptl_crystal_F_000 1064
_exptl_crystal_size_max 0.25
_exptl_crystal_size_mid 0.15
_exptl_crystal_size_min 0.12
_refine_diff_density_max 0.428
_refine_diff_density_min -0.451
_refine_diff_density_rms 0.046
_refine_ls_extinction_method none
_refine_ls_goodness_of_fit_ref 1.407
_refine_ls_hydrogen_treatment constr
_refine_ls_matrix_type full
_refine_ls_number_parameters 310
_refine_ls_number_reflns 5811
_refine_ls_number_restraints 0
_refine_ls_restrained_S_all 1.407
_refine_ls_R_factor_all 0.0933
_refine_ls_R_factor_gt 0.0605
_refine_ls_shift/su_max 0.001
_refine_ls_shift/su_mean 0.000
_refine_ls_structure_factor_coef Fsqd
_refine_ls_weighting_details 'w=1/[\s^2^(Fo^2^)+(0.1000P)^2^] where P=(Fo^2^+2Fc^2^)/3'
_refine_ls_weighting_scheme calc
_refine_ls_wR_factor_gt 0.1903
_refine_ls_wR_factor_ref 0.2075
_reflns_Friedel_coverage 0.000
_reflns_number_gt 3929
_reflns_number_total 5811
_reflns_threshold_expression 'I > 2\s(I)'
_cod_data_source_file jo8b02051_si_002.cif
_cod_data_source_block rac-11a
_cod_original_sg_symbol_H-M 'P 21/c'
_cod_database_code 4035201
_shelx_space_group_comment
;
The symmetry employed for this shelxl refinement is uniquely defined
by the following loop, which should always be used as a source of
symmetry information in preference to the above space-group names.
They are only intended as comments.
;
_shelx_estimated_absorpt_t_min 0.952
_shelx_estimated_absorpt_t_max 0.968
_shelxl_version_number 2013-4

loop_
_space_group_symop_operation_xyz
'x, y, z'
'-x, y+1/2, -z+1/2'
'-x, -y, -z'
'x, -y-1/2, z-1/2'

loop_
_atom_site_label
_atom_site_type_symbol
_atom_site_fract_x
_atom_site_fract_y
_atom_site_fract_z
_atom_site_U_iso_or_equiv
_atom_site_adp_type
_atom_site_occupancy
_atom_site_site_symmetry_order
_atom_site_calc_flag
_atom_site_refinement_flags_posn
_atom_site_refinement_flags_adp
Cl1 Cl 0.57878(6) -0.02750(8) 0.12105(4) 0.0944(3) Uani 1 1 d . .
S1 S 0.00501(7) 0.19634(8) -0.15858(3) 0.0806(3) Uani 1 1 d . .
O1 O 0.06327(15) 0.2720(2) -0.10412(7) 0.0796(6) Uani 1 1 d . .
O2 O 0.34334(15) 0.61871(19) 0.02465(8) 0.0757(5) Uani 1 1 d . .
O3 O -0.01317(13) 0.30209(15) 0.07668(6) 0.0569(4) Uani 1 1 d . .
O4 O 0.0172(2) 0.3357(2) 0.17031(8) 0.0985(7) Uani 1 1 d . .
O5 O -0.1167(2) 0.1841(3) -0.14776(11) 0.1266(9) Uani 1 1 d . .
O6 O 0.0734(3) 0.0795(2) -0.17069(11) 0.1276(9) Uani 1 1 d . .
N1 N 0.31593(15) 0.56448(17) 0.11790(8) 0.0547(5) Uani 1 1 d . .
C1 C 0.0161(3) 0.3164(3) -0.21265(10) 0.0835(9) Uani 1 1 d . .
H28 H 0.0977 0.3254 -0.2204 0.125 Uiso 1 1 calc R U
H3 H -0.0129 0.4048 -0.2008 0.125 Uiso 1 1 calc R U
H1 H -0.0303 0.2859 -0.2469 0.125 Uiso 1 1 calc R U
C2 C 0.1922(2) 0.2925(3) -0.09854(10) 0.0762(8) Uani 1 1 d . .
H27 H 0.2189 0.3239 -0.1347 0.091 Uiso 1 1 calc R U
H26 H 0.2326 0.2062 -0.0875 0.091 Uiso 1 1 calc R U
C3 C 0.2171(2) 0.3997(3) -0.05315(9) 0.0638(6) Uani 1 1 d . .
H25 H 0.1656 0.4790 -0.0618 0.077 Uiso 1 1 calc R U
H24 H 0.2986 0.4311 -0.0537 0.077 Uiso 1 1 calc R U
C4 C 0.19856(17) 0.3462(2) 0.00764(8) 0.0479(5) Uani 1 1 d . .
H23 H 0.1246 0.2925 0.0041 0.057 Uiso 1 1 calc R U
C5 C 0.17879(17) 0.4690(2) 0.04845(8) 0.0465(5) Uani 1 1 d . .
H18 H 0.1135 0.5262 0.0309 0.056 Uiso 1 1 calc R U
C6 C 0.28826(18) 0.5608(2) 0.05976(10) 0.0525(5) Uani 1 1 d . .
C7 C 0.4085(2) 0.6553(2) 0.14445(12) 0.0705(7) Uani 1 1 d . .
H4 H 0.3734 0.7166 0.1713 0.085 Uiso 1 1 calc R U
H9 H 0.4380 0.7129 0.1147 0.085 Uiso 1 1 calc R U
C8 C 0.51231(19) 0.5808(3) 0.17609(10) 0.0608(6) Uani 1 1 d . .
C9 C 0.5521(2) 0.4551(3) 0.15775(13) 0.0813(8) Uani 1 1 d . .
H8 H 0.5135 0.4124 0.1255 0.098 Uiso 1 1 calc R U
C10 C 0.6480(3) 0.3925(4) 0.18661(16) 0.1036(11) Uani 1 1 d . .
H7 H 0.6740 0.3070 0.1740 0.124 Uiso 1 1 calc R U
C11 C 0.7059(3) 0.4538(5) 0.2335(2) 0.1198(15) Uani 1 1 d . .
H2 H 0.7714 0.4104 0.2529 0.144 Uiso 1 1 calc R U
C12 C 0.15215(17) 0.4312(2) 0.10905(9) 0.0459(5) Uani 1 1 d . .
C13 C 0.23406(18) 0.4890(2) 0.14708(9) 0.0497(5) Uani 1 1 d . .
C14 C 0.6687(4) 0.5762(5) 0.25173(15) 0.1148(13) Uani 1 1 d . .
H5 H 0.7087 0.6179 0.2838 0.138 Uiso 1 1 calc R U
C15 C 0.5706(3) 0.6427(4) 0.22339(12) 0.0877(9) Uani 1 1 d . .
H6 H 0.5450 0.7280 0.2365 0.105 Uiso 1 1 calc R U
C16 C 0.2491(2) 0.4825(3) 0.21110(10) 0.0733(7) Uani 1 1 d . .
H10 H 0.1834 0.4331 0.2248 0.110 Uiso 1 1 calc R U
H11 H 0.2517 0.5752 0.2265 0.110 Uiso 1 1 calc R U
H12 H 0.3218 0.4351 0.2233 0.110 Uiso 1 1 calc R U
C17 C 0.0483(2) 0.3523(2) 0.12325(9) 0.0520(5) Uani 1 1 d . .
C18 C -0.1158(2) 0.2138(3) 0.08380(13) 0.0713(7) Uani 1 1 d . .
H16 H -0.1019 0.1589 0.1187 0.086 Uiso 1 1 calc R U
H17 H -0.1856 0.2709 0.0870 0.086 Uiso 1 1 calc R U
C19 C -0.1349(3) 0.1222(3) 0.03402(14) 0.0891(9) Uani 1 1 d . .
H13 H -0.1455 0.1771 -0.0005 0.134 Uiso 1 1 calc R U
H14 H -0.2045 0.0667 0.0374 0.134 Uiso 1 1 calc R U
H15 H -0.0672 0.0625 0.0323 0.134 Uiso 1 1 calc R U
C20 C 0.29483(17) 0.2486(2) 0.03266(8) 0.0435(5) Uani 1 1 d . .
C21 C 0.26585(19) 0.1372(2) 0.06662(9) 0.0542(5) Uani 1 1 d . .
H22 H 0.1864 0.1206 0.0716 0.065 Uiso 1 1 calc R U
C22 C 0.3510(2) 0.0506(2) 0.09309(11) 0.0635(6) Uani 1 1 d . .
H21 H 0.3297 -0.0232 0.1158 0.076 Uiso 1 1 calc R U
C23 C 0.4692(2) 0.0757(2) 0.08519(11) 0.0592(6) Uani 1 1 d . .
C24 C 0.5007(2) 0.1814(2) 0.05036(11) 0.0616(6) Uani 1 1 d . .
H20 H 0.5800 0.1953 0.0442 0.074 Uiso 1 1 calc R U
C25 C 0.41391(19) 0.2671(2) 0.02456(9) 0.0553(5) Uani 1 1 d . .
H19 H 0.4357 0.3392 0.0011 0.066 Uiso 1 1 calc R U

loop_
_atom_site_aniso_label
_atom_site_aniso_U_11
_atom_site_aniso_U_22
_atom_site_aniso_U_33
_atom_site_aniso_U_23
_atom_site_aniso_U_13
_atom_site_aniso_U_12
Cl1 0.0713(5) 0.0752(5) 0.1358(7) 0.0280(4) 0.0045(4) 0.0270(4)
S1 0.0929(6) 0.0849(5) 0.0617(4) -0.0098(3) -0.0058(4) -0.0050(4)
O1 0.0588(10) 0.1345(16) 0.0451(9) -0.0107(9) 0.0026(7) -0.0019(10)
O2 0.0639(10) 0.0767(11) 0.0871(12) 0.0260(9) 0.0103(9) -0.0213(9)
O3 0.0455(8) 0.0663(10) 0.0607(9) 0.0018(7) 0.0136(7) -0.0140(7)
O4 0.1237(18) 0.1185(16) 0.0571(11) -0.0024(10) 0.0283(11) -0.0543(14)
O5 0.0967(18) 0.174(3) 0.1070(17) -0.0100(17) -0.0043(13) -0.0546(17)
O6 0.194(3) 0.0803(14) 0.1047(17) 0.0022(13) -0.0083(17) 0.0231(16)
N1 0.0430(9) 0.0485(10) 0.0706(12) 0.0048(8) -0.0057(8) -0.0035(8)
C1 0.103(2) 0.0903(19) 0.0546(15) -0.0132(13) -0.0091(14) 0.0164(17)
C2 0.0536(14) 0.129(2) 0.0458(13) 0.0014(14) 0.0051(11) 0.0096(15)
C3 0.0505(13) 0.0919(17) 0.0487(12) 0.0210(12) 0.0027(10) -0.0021(12)
C4 0.0400(10) 0.0610(12) 0.0420(10) 0.0097(9) -0.0001(8) -0.0071(9)
C5 0.0380(10) 0.0512(11) 0.0499(11) 0.0136(9) 0.0017(8) 0.0010(8)
C6 0.0435(11) 0.0461(11) 0.0675(14) 0.0160(10) 0.0029(10) -0.0002(9)
C7 0.0567(14) 0.0532(13) 0.0986(19) -0.0089(13) -0.0087(13) -0.0070(11)
C8 0.0457(12) 0.0700(15) 0.0655(14) -0.0011(12) -0.0010(10) -0.0083(11)
C9 0.0637(16) 0.092(2) 0.0852(18) -0.0056(15) -0.0079(13) 0.0170(15)
C10 0.074(2) 0.118(3) 0.118(3) 0.021(2) 0.000(2) 0.0315(19)
C11 0.066(2) 0.172(4) 0.116(3) 0.058(3) -0.020(2) 0.003(2)
C12 0.0425(11) 0.0440(11) 0.0513(11) 0.0067(9) 0.0050(9) 0.0037(8)
C13 0.0486(12) 0.0447(11) 0.0553(12) 0.0036(9) 0.0019(9) 0.0081(9)
C14 0.090(3) 0.174(4) 0.074(2) 0.021(2) -0.0248(18) -0.032(3)
C15 0.0762(19) 0.113(2) 0.0714(17) -0.0091(16) -0.0068(15) -0.0197(17)
C16 0.0739(16) 0.0848(17) 0.0593(14) -0.0014(13) -0.0049(12) 0.0059(14)
C17 0.0597(13) 0.0451(11) 0.0528(13) 0.0018(9) 0.0147(10) -0.0041(10)
C18 0.0581(14) 0.0580(14) 0.102(2) -0.0077(13) 0.0275(14) -0.0175(11)
C19 0.0736(18) 0.0840(19) 0.110(2) -0.0133(17) 0.0088(16) -0.0218(15)
C20 0.0426(11) 0.0490(11) 0.0397(10) -0.0018(8) 0.0087(8) -0.0034(8)
C21 0.0463(12) 0.0504(12) 0.0676(14) 0.0044(10) 0.0149(10) -0.0021(9)
C22 0.0641(15) 0.0489(12) 0.0804(16) 0.0134(11) 0.0226(12) 0.0057(11)
C23 0.0550(13) 0.0488(12) 0.0736(15) 0.0001(11) 0.0043(11) 0.0110(10)
C24 0.0443(12) 0.0605(14) 0.0814(16) 0.0062(12) 0.0138(11) 0.0008(10)
C25 0.0466(12) 0.0592(13) 0.0614(13) 0.0120(10) 0.0126(10) -0.0035(10)

loop_
_atom_type_symbol
_atom_type_description
_atom_type_scat_dispersion_real
_atom_type_scat_dispersion_imag
_atom_type_scat_source
C C 0.0033 0.0016 'International Tables Vol C Tables 4.2.6.8 and 6.1.1.4'
H H 0.0000 0.0000 'International Tables Vol C Tables 4.2.6.8 and 6.1.1.4'
N N 0.0061 0.0033 'International Tables Vol C Tables 4.2.6.8 and 6.1.1.4'
O O 0.0106 0.0060 'International Tables Vol C Tables 4.2.6.8 and 6.1.1.4'
S S 0.1246 0.1234 'International Tables Vol C Tables 4.2.6.8 and 6.1.1.4'
Cl Cl 0.1484 0.1585 'International Tables Vol C Tables 4.2.6.8 and 6.1.1.4'

loop_
_geom_angle_atom_site_label_1
_geom_angle_atom_site_label_2
_geom_angle_atom_site_label_3
_geom_angle
O6 S1 O5 121.76(18)
O6 S1 O1 109.68(15)
O5 S1 O1 103.78(12)
O6 S1 C1 108.09(15)
O5 S1 C1 108.67(17)
O1 S1 C1 103.33(13)
C2 O1 S1 118.66(15)
C17 O3 C18 118.82(18)
C6 N1 C13 111.54(17)
C6 N1 C7 121.95(19)
C13 N1 C7 125.8(2)
S1 C1 H28 109.5
S1 C1 H3 109.5
H28 C1 H3 109.5
S1 C1 H1 109.5
H28 C1 H1 109.5
H3 C1 H1 109.5
O1 C2 C3 106.3(2)
O1 C2 H27 110.5
C3 C2 H27 110.5
O1 C2 H26 110.5
C3 C2 H26 110.5
H27 C2 H26 108.7
C2 C3 C4 113.0(2)
C2 C3 H25 109.0
C4 C3 H25 109.0
C2 C3 H24 109.0
C4 C3 H24 109.0
H25 C3 H24 107.8
C20 C4 C3 114.11(17)
C20 C4 C5 112.05(16)
C3 C4 C5 110.56(17)
C20 C4 H23 106.5
C3 C4 H23 106.5
C5 C4 H23 106.5
C12 C5 C6 101.79(16)
C12 C5 C4 116.29(16)
C6 C5 C4 112.87(16)
C12 C5 H18 108.5
C6 C5 H18 108.5
C4 C5 H18 108.5
O2 C6 N1 125.1(2)
O2 C6 C5 127.6(2)
N1 C6 C5 107.27(17)
N1 C7 C8 114.89(19)
N1 C7 H4 108.5
C8 C7 H4 108.5
N1 C7 H9 108.5
C8 C7 H9 108.5
H4 C7 H9 107.5
C15 C8 C9 119.1(3)
C15 C8 C7 119.0(2)
C9 C8 C7 121.9(2)
C10 C9 C8 120.2(3)
C10 C9 H8 119.9
C8 C9 H8 119.9
C11 C10 C9 120.7(4)
C11 C10 H7 119.6
C9 C10 H7 119.6
C14 C11 C10 119.8(3)
C14 C11 H2 120.1
C10 C11 H2 120.1
C13 C12 C17 125.84(19)
C13 C12 C5 109.47(17)
C17 C12 C5 124.56(18)
C12 C13 N1 109.89(18)
C12 C13 C16 130.9(2)
N1 C13 C16 119.2(2)
C11 C14 C15 121.0(3)
C11 C14 H5 119.5
C15 C14 H5 119.5
C8 C15 C14 119.2(3)
C8 C15 H6 120.4
C14 C15 H6 120.4
C13 C16 H10 109.5
C13 C16 H11 109.5
H10 C16 H11 109.5
C13 C16 H12 109.5
H10 C16 H12 109.5
H11 C16 H12 109.5
O4 C17 O3 121.9(2)
O4 C17 C12 126.0(2)
O3 C17 C12 112.09(17)
C19 C18 O3 108.8(2)
C19 C18 H16 109.9
O3 C18 H16 109.9
C19 C18 H17 109.9
O3 C18 H17 109.9
H16 C18 H17 108.3
C18 C19 H13 109.5
C18 C19 H14 109.5
H13 C19 H14 109.5
C18 C19 H15 109.5
H13 C19 H15 109.5
H14 C19 H15 109.5
C21 C20 C25 117.27(19)
C21 C20 C4 119.97(17)
C25 C20 C4 122.74(17)
C22 C21 C20 122.0(2)
C22 C21 H22 119.0
C20 C21 H22 119.0
C21 C22 C23 118.6(2)
C21 C22 H21 120.7
C23 C22 H21 120.7
C24 C23 C22 120.9(2)
C24 C23 Cl1 119.72(18)
C22 C23 Cl1 119.34(18)
C23 C24 C25 119.3(2)
C23 C24 H20 120.3
C25 C24 H20 120.3
C24 C25 C20 121.73(19)
C24 C25 H19 119.1
C20 C25 H19 119.1

loop_
_geom_bond_atom_site_label_1
_geom_bond_atom_site_label_2
_geom_bond_distance
Cl1 C23 1.741(2)
S1 O6 1.406(3)
S1 O5 1.426(2)
S1 O1 1.5569(18)
S1 C1 1.722(3)
O1 C2 1.465(3)
O2 C6 1.208(2)
O3 C17 1.326(3)
O3 C18 1.460(2)
O4 C17 1.193(2)
N1 C6 1.364(3)
N1 C13 1.400(3)
N1 C7 1.457(3)
C1 H28 0.9600
C1 H3 0.9600
C1 H1 0.9600
C2 C3 1.486(4)
C2 H27 0.9700
C2 H26 0.9700
C3 C4 1.540(3)
C3 H25 0.9700
C3 H24 0.9700
C4 C20 1.514(3)
C4 C5 1.545(3)
C4 H23 0.9800
C5 C12 1.515(3)
C5 C6 1.523(3)
C5 H18 0.9800
C7 C8 1.509(3)
C7 H4 0.9700
C7 H9 0.9700
C8 C15 1.368(3)
C8 C9 1.371(3)
C9 C10 1.363(4)
C9 H8 0.9300
C10 C11 1.357(6)
C10 H7 0.9300
C11 C14 1.332(5)
C11 H2 0.9300
C12 C13 1.343(3)
C12 C17 1.461(3)
C13 C16 1.488(3)
C14 C15 1.394(5)
C14 H5 0.9300
C15 H6 0.9300
C16 H10 0.9600
C16 H11 0.9600
C16 H12 0.9600
C18 C19 1.457(4)
C18 H16 0.9700
C18 H17 0.9700
C19 H13 0.9600
C19 H14 0.9600
C19 H15 0.9600
C20 C21 1.388(3)
C20 C25 1.388(3)
C21 C22 1.376(3)
C21 H22 0.9300
C22 C23 1.386(3)
C22 H21 0.9300
C23 C24 1.368(3)
C24 C25 1.377(3)
C24 H20 0.9300
C25 H19 0.9300

loop_
_geom_torsion_atom_site_label_1
_geom_torsion_atom_site_label_2
_geom_torsion_atom_site_label_3
_geom_torsion_atom_site_label_4
_geom_torsion
O6 S1 O1 C2 43.7(3)
O5 S1 O1 C2 175.3(2)
C1 S1 O1 C2 -71.3(2)
S1 O1 C2 C3 163.99(17)
O1 C2 C3 C4 70.8(2)
C2 C3 C4 C20 74.0(2)
C2 C3 C4 C5 -158.64(18)
C20 C4 C5 C12 -54.9(2)
C3 C4 C5 C12 176.59(16)
C20 C4 C5 C6 62.2(2)
C3 C4 C5 C6 -66.3(2)
C13 N1 C6 O2 179.0(2)
C7 N1 C6 O2 8.1(3)
C13 N1 C6 C5 -2.2(2)
C7 N1 C6 C5 -173.15(18)
C12 C5 C6 O2 -179.2(2)
C4 C5 C6 O2 55.4(3)
C12 C5 C6 N1 2.1(2)
C4 C5 C6 N1 -123.33(18)
C6 N1 C7 C8 -117.0(2)
C13 N1 C7 C8 73.4(3)
N1 C7 C8 C15 -148.1(2)
N1 C7 C8 C9 33.9(4)
C15 C8 C9 C10 0.4(4)
C7 C8 C9 C10 178.4(3)
C8 C9 C10 C11 -0.4(5)
C9 C10 C11 C14 0.2(6)
C6 C5 C12 C13 -1.3(2)
C4 C5 C12 C13 121.78(19)
C6 C5 C12 C17 174.75(18)
C4 C5 C12 C17 -62.2(3)
C17 C12 C13 N1 -175.89(18)
C5 C12 C13 N1 0.1(2)
C17 C12 C13 C16 4.9(4)
C5 C12 C13 C16 -179.1(2)
C6 N1 C13 C12 1.4(2)
C7 N1 C13 C12 171.91(19)
C6 N1 C13 C16 -179.31(19)
C7 N1 C13 C16 -8.8(3)
C10 C11 C14 C15 0.1(6)
C9 C8 C15 C14 -0.1(4)
C7 C8 C15 C14 -178.1(3)
C11 C14 C15 C8 -0.2(5)
C18 O3 C17 O4 -5.5(3)
C18 O3 C17 C12 176.45(17)
C13 C12 C17 O4 5.3(4)
C5 C12 C17 O4 -170.1(2)
C13 C12 C17 O3 -176.76(19)
C5 C12 C17 O3 7.8(3)
C17 O3 C18 C19 -154.0(2)
C3 C4 C20 C21 -143.7(2)
C5 C4 C20 C21 89.7(2)
C3 C4 C20 C25 38.2(3)
C5 C4 C20 C25 -88.4(2)
C25 C20 C21 C22 2.2(3)
C4 C20 C21 C22 -176.0(2)
C20 C21 C22 C23 -0.3(4)
C21 C22 C23 C24 -2.0(4)
C21 C22 C23 Cl1 176.95(18)
C22 C23 C24 C25 2.4(4)
Cl1 C23 C24 C25 -176.60(19)
C23 C24 C25 C20 -0.4(3)
C21 C20 C25 C24 -1.8(3)
C4 C20 C25 C24 176.3(2)
